data_4333409
loop_
_publ_author_name
'Feller, Moran'
'Ben-Ari, Eyal'
'Gupta, Tarkeshwar'
'Shimon, Linda J. W.'
'Leitus, Gregory'
'Diskin-Posner, Yael'
'Weiner, Lev'
'Milstein, David'

_publ_section_title
;
 Mononuclear Rh(II) PNP-type complexes. Structure and reactivity.
;
_journal_issue 25
_journal_name_full 'Inorganic chemistry'
_journal_page_first 10479
_journal_page_last 10490
_journal_paper_doi 10.1021/ic701044b
_journal_volume 46
_journal_year 2007
_chemical_formula_sum 'C23 H43 B Cl F4 N P2 Rh'
_chemical_formula_weight 620.69
_chemical_name_systematic
; 
 ? 
;
_space_group_IT_number 14
_symmetry_cell_setting monoclinic
_symmetry_space_group_name_Hall '-P 2ybc'
_symmetry_space_group_name_H-M 'P 1 21/c 1'
_atom_sites_solution_hydrogens geom
_atom_sites_solution_primary direct
_atom_sites_solution_secondary difmap
_audit_creation_method SHELXL-97
_cell_angle_alpha 90.00
_cell_angle_beta 105.67(3)
_cell_angle_gamma 90.00
_cell_formula_units_Z 4
_cell_length_a 14.643(3)
_cell_length_b 12.744(3)
_cell_length_c 15.667(3)
_cell_measurement_reflns_used 6844
_cell_measurement_temperature 120(2)
_cell_measurement_theta_max 27.48
_cell_measurement_theta_min 1.0
_cell_volume 2815.0(11)
_computing_cell_refinement HKL
_computing_data_collection 'Collect package (Bruker Nonius)'
_computing_data_reduction HKL
_computing_molecular_graphics 'Bruker SHELXTL'
_computing_publication_material 'Bruker SHELXTL'
_computing_structure_refinement 'SHELXL-97 (Sheldrick, 1997)'
_computing_structure_solution 'SHELXS-97 (Sheldrick, 1990)'
_diffrn_ambient_temperature 120(2)
_diffrn_measured_fraction_theta_full 0.998
_diffrn_measured_fraction_theta_max 0.998
_diffrn_measurement_device_type 'Nonius KappaCCD'
_diffrn_measurement_method 'phi and omega scans'
_diffrn_radiation_monochromator graphite
_diffrn_radiation_source 'fine-focus sealed tube'
_diffrn_radiation_type MoK\a
_diffrn_radiation_wavelength 0.71073
_diffrn_reflns_av_R_equivalents 0.0420
_diffrn_reflns_av_sigmaI/netI 0.0554
_diffrn_reflns_limit_h_max 18
_diffrn_reflns_limit_h_min -18
_diffrn_reflns_limit_k_max 16
_diffrn_reflns_limit_k_min 0
_diffrn_reflns_limit_l_max 20
_diffrn_reflns_limit_l_min 0
_diffrn_reflns_number 6426
_diffrn_reflns_theta_full 27.47
_diffrn_reflns_theta_max 27.47
_diffrn_reflns_theta_min 2.15
_exptl_absorpt_coefficient_mu 0.854
_exptl_absorpt_correction_T_max 0.7263
_exptl_absorpt_correction_T_min 0.6282
_exptl_absorpt_correction_type empirical
_exptl_crystal_colour green
_exptl_crystal_density_diffrn 1.465
_exptl_crystal_density_method 'not measured'
_exptl_crystal_description prism
_exptl_crystal_F_000 1284
_exptl_crystal_size_max 0.60
_exptl_crystal_size_mid 0.60
_exptl_crystal_size_min 0.40
_refine_diff_density_max 1.640
_refine_diff_density_min -0.673
_refine_diff_density_rms 0.119
_refine_ls_extinction_method none
_refine_ls_goodness_of_fit_ref 1.006
_refine_ls_hydrogen_treatment riding
_refine_ls_matrix_type full
_refine_ls_number_parameters 310
_refine_ls_number_reflns 6426
_refine_ls_number_restraints 0
_refine_ls_restrained_S_all 1.006
_refine_ls_R_factor_all 0.0843
_refine_ls_R_factor_gt 0.0493
_refine_ls_shift/su_max 0.010
_refine_ls_shift/su_mean 0.001
_refine_ls_structure_factor_coef Fsqd
_refine_ls_weighting_details 'calc w=1/[\s^2^(Fo^2^)+(0.0555P)^2^+5.7589P] where P=(Fo^2^+2Fc^2^)/3'
_refine_ls_weighting_scheme calc
_refine_ls_wR_factor_gt 0.1113
_refine_ls_wR_factor_ref 0.1237
_reflns_number_gt 4463
_reflns_number_total 6426
_reflns_threshold_expression >2sigma(I)
_cod_data_source_file ic701044bsup2.cif
_cod_data_source_block m604na
_cod_depositor_comments
;
The following automatic conversions were performed:

'_symmetry_cell_setting' value 'Monoclinic' changed to 'monoclinic'
according to /home/saulius/struct/CIF-dictionaries/cif_core.dic
dictionary named 'cif_core.dic' version 2.4.2 from 2011-04-26.

Automatic conversion script
Id: cif_fix_values 1891 2012-01-12 08:04:46Z andrius 

 Adding full bibliography for 4333408--4333413.cif.
;
_cod_original_cell_volume 2815.0(10)
_cod_original_sg_symbol_H-M P2(1)/c
_cod_database_code 4333409

loop_
_symmetry_equiv_pos_as_xyz
'x, y, z'
'-x, y+1/2, -z+1/2'
'-x, -y, -z'
'x, -y-1/2, z-1/2'

loop_
_atom_site_label
_atom_site_type_symbol
_atom_site_fract_x
_atom_site_fract_y
_atom_site_fract_z
_atom_site_U_iso_or_equiv
_atom_site_adp_type
_atom_site_occupancy
_atom_site_symmetry_multiplicity
_atom_site_calc_flag
_atom_site_refinement_flags
_atom_site_disorder_assembly
_atom_site_disorder_group
Rh1 Rh 0.22715(2) 0.35742(2) 0.205547(19) 0.02195(10) Uani 1 1 d . . .
Cl1 Cl 0.08807(7) 0.35828(8) 0.25095(7) 0.0355(2) Uani 1 1 d . . .
P1 P 0.22879(7) 0.17761(8) 0.18211(7) 0.0248(2) Uani 1 1 d . . .
P2 P 0.24650(7) 0.53835(8) 0.21079(7) 0.0258(2) Uani 1 1 d . . .
N1 N 0.3490(2) 0.3572(2) 0.16210(19) 0.0197(6) Uani 1 1 d . . .
C1 C 0.3461(3) 0.1657(3) 0.1626(3) 0.0347(10) Uani 1 1 d . . .
H1A H 0.3925 0.1437 0.2182 0.042 Uiso 1 1 calc R . .
H1B H 0.3440 0.1105 0.1177 0.042 Uiso 1 1 calc R . .
C2 C 0.3784(3) 0.2663(3) 0.1314(3) 0.0294(9) Uani 1 1 d . . .
C3 C 0.4425(3) 0.2696(4) 0.0808(3) 0.0373(11) Uani 1 1 d . . .
H3 H 0.4597 0.2067 0.0565 0.045 Uiso 1 1 calc R . .
C4 C 0.4813(3) 0.3634(4) 0.0656(3) 0.0414(12) Uani 1 1 d . . .
H4 H 0.5242 0.3663 0.0298 0.050 Uiso 1 1 calc R . .
C5 C 0.4571(3) 0.4528(4) 0.1030(3) 0.0369(11) Uani 1 1 d . . .
H5 H 0.4862 0.5176 0.0958 0.044 Uiso 1 1 calc R . .
C6 C 0.3904(3) 0.4495(3) 0.1513(2) 0.0259(9) Uani 1 1 d . . .
C7 C 0.3682(3) 0.5442(3) 0.1983(3) 0.0346(10) Uani 1 1 d . . .
H7A H 0.3752 0.6079 0.1646 0.042 Uiso 1 1 calc R . .
H7B H 0.4140 0.5490 0.2576 0.042 Uiso 1 1 calc R . .
C8 C 0.2307(3) 0.0876(3) 0.2755(3) 0.0364(10) Uani 1 1 d . . .
C9 C 0.2877(4) 0.1466(4) 0.3586(3) 0.0475(12) Uani 1 1 d . . .
H9A H 0.2544 0.2114 0.3656 0.071 Uiso 1 1 calc R . .
H9B H 0.3507 0.1639 0.3521 0.071 Uiso 1 1 calc R . .
H9C H 0.2943 0.1021 0.4109 0.071 Uiso 1 1 calc R . .
C10 C 0.1304(4) 0.0704(4) 0.2847(3) 0.0516(13) Uani 1 1 d . . .
H10A H 0.1339 0.0350 0.3410 0.077 Uiso 1 1 calc R . .
H10B H 0.0943 0.0269 0.2355 0.077 Uiso 1 1 calc R . .
H10C H 0.0987 0.1384 0.2836 0.077 Uiso 1 1 calc R . .
C11 C 0.2804(4) -0.0171(4) 0.2706(3) 0.0534(14) Uani 1 1 d . . .
H11A H 0.2897 -0.0547 0.3268 0.080 Uiso 1 1 calc R . .
H11B H 0.3422 -0.0039 0.2595 0.080 Uiso 1 1 calc R . .
H11C H 0.2413 -0.0596 0.2223 0.080 Uiso 1 1 calc R . .
C12 C 0.1451(3) 0.1371(4) 0.0739(3) 0.0371(10) Uani 1 1 d . . .
C13 C 0.0435(3) 0.1640(4) 0.0746(3) 0.0441(12) Uani 1 1 d . . .
H13A H 0.0405 0.2375 0.0920 0.066 Uiso 1 1 calc R . .
H13B H 0.0241 0.1185 0.1171 0.066 Uiso 1 1 calc R . .
H13C H 0.0009 0.1532 0.0153 0.066 Uiso 1 1 calc R . .
C14 C 0.1719(4) 0.2000(4) 0.0018(3) 0.0490(13) Uani 1 1 d . . .
H14A H 0.2365 0.1816 0.0005 0.074 Uiso 1 1 calc R . .
H14B H 0.1689 0.2751 0.0142 0.074 Uiso 1 1 calc R . .
H14C H 0.1276 0.1838 -0.0558 0.074 Uiso 1 1 calc R . .
C15 C 0.1537(4) 0.0184(4) 0.0547(3) 0.0513(13) Uani 1 1 d . . .
H15A H 0.1155 0.0025 -0.0056 0.077 Uiso 1 1 calc R . .
H15B H 0.1307 -0.0231 0.0973 0.077 Uiso 1 1 calc R . .
H15C H 0.2202 0.0010 0.0602 0.077 Uiso 1 1 calc R . .
C16 C 0.1712(3) 0.6097(3) 0.1123(3) 0.0338(10) Uani 1 1 d . . .
C17 C 0.1957(4) 0.5659(4) 0.0304(3) 0.0443(12) Uani 1 1 d . . .
H17A H 0.1520 0.5950 -0.0231 0.067 Uiso 1 1 calc R . .
H17B H 0.1898 0.4893 0.0298 0.067 Uiso 1 1 calc R . .
H17C H 0.2609 0.5852 0.0321 0.067 Uiso 1 1 calc R . .
C18 C 0.0663(3) 0.5887(4) 0.1052(3) 0.0391(11) Uani 1 1 d . . .
H18A H 0.0505 0.6171 0.1575 0.059 Uiso 1 1 calc R . .
H18B H 0.0546 0.5129 0.1017 0.059 Uiso 1 1 calc R . .
H18C H 0.0268 0.6226 0.0518 0.059 Uiso 1 1 calc R . .
C19 C 0.1891(4) 0.7284(3) 0.1156(3) 0.0443(12) Uani 1 1 d . . .
H19A H 0.2574 0.7417 0.1278 0.066 Uiso 1 1 calc R . .
H19B H 0.1654 0.7596 0.1626 0.066 Uiso 1 1 calc R . .
H19C H 0.1561 0.7597 0.0585 0.066 Uiso 1 1 calc R . .
C20 C 0.2557(3) 0.6048(3) 0.3193(3) 0.0356(10) Uani 1 1 d . . .
C21 C 0.3039(3) 0.5251(4) 0.3902(3) 0.0373(10) Uani 1 1 d . . .
H21A H 0.3175 0.5580 0.4488 0.056 Uiso 1 1 calc R . .
H21B H 0.3633 0.5013 0.3790 0.056 Uiso 1 1 calc R . .
H21C H 0.2617 0.4648 0.3881 0.056 Uiso 1 1 calc R . .
C22 C 0.1570(3) 0.6294(4) 0.3301(3) 0.0453(12) Uani 1 1 d . . .
H22A H 0.1630 0.6556 0.3902 0.068 Uiso 1 1 calc R . .
H22B H 0.1184 0.5655 0.3202 0.068 Uiso 1 1 calc R . .
H22C H 0.1265 0.6829 0.2868 0.068 Uiso 1 1 calc R . .
C23 C 0.3156(4) 0.7046(4) 0.3317(3) 0.0493(13) Uani 1 1 d . . .
H23A H 0.2852 0.7561 0.2865 0.074 Uiso 1 1 calc R . .
H23B H 0.3789 0.6880 0.3258 0.074 Uiso 1 1 calc R . .
H23C H 0.3210 0.7337 0.3908 0.074 Uiso 1 1 calc R . .
B1 B 0.4573(4) 0.8265(4) 0.1268(3) 0.0369(12) Uani 1 1 d . . .
F1 F 0.5497(3) 0.8317(5) 0.1248(4) 0.133(2) Uani 1 1 d . A .
F2 F 0.4069(3) 0.7613(3) 0.0613(2) 0.0740(10) Uani 1 1 d . A .
F3 F 0.4571(3) 0.7857(3) 0.2070(2) 0.0912(14) Uani 1 1 d . A .
F4A F 0.4399(8) 0.9316(6) 0.1228(4) 0.072(3) Uiso 0.60(2) 1 d P A 1
F4B F 0.3927(12) 0.9086(9) 0.1189(6) 0.069(4) Uiso 0.40(2) 1 d P A 2

loop_
_atom_site_aniso_label
_atom_site_aniso_U_11
_atom_site_aniso_U_22
_atom_site_aniso_U_33
_atom_site_aniso_U_23
_atom_site_aniso_U_13
_atom_site_aniso_U_12
Rh1 0.02207(16) 0.02055(16) 0.02490(16) -0.00204(12) 0.00919(11) -0.00156(13)
Cl1 0.0319(5) 0.0352(6) 0.0456(6) -0.0008(5) 0.0211(5) -0.0005(5)
P1 0.0240(5) 0.0183(5) 0.0305(5) -0.0022(4) 0.0050(4) -0.0001(4)
P2 0.0300(6) 0.0187(5) 0.0292(5) -0.0013(4) 0.0089(4) -0.0030(4)
N1 0.0186(15) 0.0217(15) 0.0181(14) -0.0010(12) 0.0038(12) -0.0002(13)
C1 0.035(2) 0.029(2) 0.038(2) -0.0070(18) 0.0057(19) 0.0044(18)
C2 0.023(2) 0.036(2) 0.028(2) -0.0081(17) 0.0053(16) 0.0034(17)
C3 0.025(2) 0.057(3) 0.030(2) -0.008(2) 0.0069(18) 0.010(2)
C4 0.024(2) 0.074(4) 0.027(2) 0.018(2) 0.0095(17) 0.009(2)
C5 0.024(2) 0.051(3) 0.035(2) 0.017(2) 0.0064(18) 0.002(2)
C6 0.0204(19) 0.035(2) 0.0212(18) 0.0054(16) 0.0042(15) -0.0062(16)
C7 0.033(2) 0.032(2) 0.037(2) 0.0048(18) 0.0054(19) -0.0108(18)
C8 0.044(3) 0.029(2) 0.035(2) 0.0070(18) 0.0075(19) 0.008(2)
C9 0.060(3) 0.046(3) 0.033(2) 0.008(2) 0.007(2) 0.000(2)
C10 0.052(3) 0.052(3) 0.050(3) 0.022(2) 0.013(2) -0.006(3)
C11 0.075(4) 0.033(3) 0.045(3) 0.004(2) 0.004(3) 0.010(3)
C12 0.038(2) 0.044(3) 0.025(2) -0.0002(19) -0.0009(18) -0.007(2)
C13 0.029(2) 0.054(3) 0.040(2) -0.007(2) -0.0050(19) -0.005(2)
C14 0.055(3) 0.062(3) 0.027(2) -0.002(2) 0.005(2) -0.006(3)
C15 0.061(3) 0.041(3) 0.046(3) -0.015(2) 0.004(2) -0.011(3)
C16 0.036(2) 0.033(2) 0.030(2) 0.0025(18) 0.0044(18) 0.0019(19)
C17 0.051(3) 0.049(3) 0.030(2) 0.004(2) 0.006(2) 0.003(2)
C18 0.034(2) 0.037(3) 0.042(3) 0.001(2) 0.003(2) 0.004(2)
C19 0.048(3) 0.034(3) 0.044(3) 0.008(2) 0.001(2) 0.005(2)
C20 0.046(3) 0.026(2) 0.032(2) -0.0066(18) 0.0040(19) -0.001(2)
C21 0.040(3) 0.042(2) 0.030(2) -0.0012(19) 0.0102(19) -0.006(2)
C22 0.050(3) 0.045(3) 0.042(3) -0.019(2) 0.014(2) 0.004(2)
C23 0.067(3) 0.037(3) 0.038(3) -0.012(2) 0.005(2) -0.013(3)
B1 0.041(3) 0.036(3) 0.036(3) 0.002(2) 0.015(2) 0.006(2)
F1 0.083(3) 0.184(5) 0.153(5) -0.065(4) 0.069(3) -0.053(3)
F2 0.082(3) 0.095(3) 0.0411(17) -0.0187(17) 0.0103(17) -0.015(2)
F3 0.120(3) 0.097(3) 0.0371(17) 0.0204(17) -0.0115(18) -0.059(2)

loop_
_atom_type_symbol
_atom_type_description
_atom_type_scat_dispersion_real
_atom_type_scat_dispersion_imag
_atom_type_scat_source
C C 0.0033 0.0016 'International Tables Vol C Tables 4.2.6.8 and 6.1.1.4'
H H 0.0000 0.0000 'International Tables Vol C Tables 4.2.6.8 and 6.1.1.4'
B B 0.0013 0.0007 'International Tables Vol C Tables 4.2.6.8 and 6.1.1.4'
N N 0.0061 0.0033 'International Tables Vol C Tables 4.2.6.8 and 6.1.1.4'
F F 0.0171 0.0103 'International Tables Vol C Tables 4.2.6.8 and 6.1.1.4'
P P 0.1023 0.0942 'International Tables Vol C Tables 4.2.6.8 and 6.1.1.4'
Cl Cl 0.1484 0.1585 'International Tables Vol C Tables 4.2.6.8 and 6.1.1.4'
Rh Rh -1.1178 0.9187 'International Tables Vol C Tables 4.2.6.8 and 6.1.1.4'

loop_
_geom_angle_atom_site_label_1
_geom_angle_atom_site_label_2
_geom_angle_atom_site_label_3
_geom_angle
N1 Rh1 P2 84.58(8)
N1 Rh1 P1 84.26(8)
P2 Rh1 P1 168.32(4)
N1 Rh1 Cl1 178.65(8)
P2 Rh1 Cl1 95.33(4)
P1 Rh1 Cl1 95.74(4)
C1 P1 C8 105.4(2)
C1 P1 C12 103.8(2)
C8 P1 C12 114.2(2)
C1 P1 Rh1 99.13(13)
C8 P1 Rh1 118.99(15)
C12 P1 Rh1 112.49(15)
C7 P2 C20 104.1(2)
C7 P2 C16 105.3(2)
C20 P2 C16 114.3(2)
C7 P2 Rh1 98.52(14)
C20 P2 Rh1 117.39(14)
C16 P2 Rh1 114.47(14)
C6 N1 C2 119.8(3)
C6 N1 Rh1 119.6(3)
C2 N1 Rh1 119.8(3)
C2 C1 P1 112.2(3)
C2 C1 H1A 109.2
P1 C1 H1A 109.2
C2 C1 H1B 109.2
P1 C1 H1B 109.2
H1A C1 H1B 107.9
N1 C2 C3 120.2(4)
N1 C2 C1 117.0(4)
C3 C2 C1 122.5(4)
C4 C3 C2 120.1(4)
C4 C3 H3 119.9
C2 C3 H3 119.9
C5 C4 C3 119.0(4)
C5 C4 H4 120.5
C3 C4 H4 120.5
C4 C5 C6 120.5(4)
C4 C5 H5 119.7
C6 C5 H5 119.7
N1 C6 C5 120.0(4)
N1 C6 C7 118.4(3)
C5 C6 C7 121.5(4)
C6 C7 P2 111.3(3)
C6 C7 H7A 109.4
P2 C7 H7A 109.4
C6 C7 H7B 109.4
P2 C7 H7B 109.4
H7A C7 H7B 108.0
C10 C8 C11 111.2(4)
C10 C8 C9 107.8(4)
C11 C8 C9 108.1(4)
C10 C8 P1 110.7(3)
C11 C8 P1 113.9(3)
C9 C8 P1 104.7(3)
C8 C9 H9A 109.5
C8 C9 H9B 109.5
H9A C9 H9B 109.5
C8 C9 H9C 109.5
H9A C9 H9C 109.5
H9B C9 H9C 109.5
C8 C10 H10A 109.5
C8 C10 H10B 109.5
H10A C10 H10B 109.5
C8 C10 H10C 109.5
H10A C10 H10C 109.5
H10B C10 H10C 109.5
C8 C11 H11A 109.5
C8 C11 H11B 109.5
H11A C11 H11B 109.5
C8 C11 H11C 109.5
H11A C11 H11C 109.5
H11B C11 H11C 109.5
C14 C12 C13 109.5(4)
C14 C12 C15 108.6(4)
C13 C12 C15 110.4(4)
C14 C12 P1 106.8(3)
C13 C12 P1 109.3(3)
C15 C12 P1 112.1(3)
C12 C13 H13A 109.5
C12 C13 H13B 109.5
H13A C13 H13B 109.5
C12 C13 H13C 109.5
H13A C13 H13C 109.5
H13B C13 H13C 109.5
C12 C14 H14A 109.5
C12 C14 H14B 109.5
H14A C14 H14B 109.5
C12 C14 H14C 109.5
H14A C14 H14C 109.5
H14B C14 H14C 109.5
C12 C15 H15A 109.5
C12 C15 H15B 109.5
H15A C15 H15B 109.5
C12 C15 H15C 109.5
H15A C15 H15C 109.5
H15B C15 H15C 109.5
C17 C16 C19 108.2(4)
C17 C16 C18 109.4(4)
C19 C16 C18 109.5(4)
C17 C16 P2 107.1(3)
C19 C16 P2 113.2(3)
C18 C16 P2 109.3(3)
C16 C17 H17A 109.5
C16 C17 H17B 109.5
H17A C17 H17B 109.5
C16 C17 H17C 109.5
H17A C17 H17C 109.5
H17B C17 H17C 109.5
C16 C18 H18A 109.5
C16 C18 H18B 109.5
H18A C18 H18B 109.5
C16 C18 H18C 109.5
H18A C18 H18C 109.5
H18B C18 H18C 109.5
C16 C19 H19A 109.5
C16 C19 H19B 109.5
H19A C19 H19B 109.5
C16 C19 H19C 109.5
H19A C19 H19C 109.5
H19B C19 H19C 109.5
C23 C20 C21 108.9(4)
C23 C20 C22 110.0(4)
C21 C20 C22 108.6(4)
C23 C20 P2 113.0(3)
C21 C20 P2 105.3(3)
C22 C20 P2 110.7(3)
C20 C21 H21A 109.5
C20 C21 H21B 109.5
H21A C21 H21B 109.5
C20 C21 H21C 109.5
H21A C21 H21C 109.5
H21B C21 H21C 109.5
C20 C22 H22A 109.5
C20 C22 H22B 109.5
H22A C22 H22B 109.5
C20 C22 H22C 109.5
H22A C22 H22C 109.5
H22B C22 H22C 109.5
C20 C23 H23A 109.5
C20 C23 H23B 109.5
H23A C23 H23B 109.5
C20 C23 H23C 109.5
H23A C23 H23C 109.5
H23B C23 H23C 109.5
F4A B1 F3 111.8(5)
F4A B1 F1 97.2(7)
F3 B1 F1 106.8(5)
F4A B1 F2 120.3(5)
F3 B1 F2 109.0(4)
F1 B1 F2 110.4(5)
F4A B1 F4B 31.1(5)
F3 B1 F4B 101.4(6)
F1 B1 F4B 128.0(9)
F2 B1 F4B 100.0(7)

loop_
_geom_bond_atom_site_label_1
_geom_bond_atom_site_label_2
_geom_bond_distance
Rh1 N1 2.074(3)
Rh1 P2 2.3218(11)
Rh1 P1 2.3220(11)
Rh1 Cl1 2.3315(12)
P1 C1 1.830(5)
P1 C8 1.853(4)
P1 C12 1.877(4)
P2 C7 1.846(4)
P2 C20 1.871(4)
P2 C16 1.873(4)
N1 C6 1.355(5)
N1 C2 1.368(5)
C1 C2 1.494(6)
C1 H1A 0.9900
C1 H1B 0.9900
C2 C3 1.383(6)
C3 C4 1.371(7)
C3 H3 0.9500
C4 C5 1.370(7)
C4 H4 0.9500
C5 C6 1.389(6)
C5 H5 0.9500
C6 C7 1.495(6)
C7 H7A 0.9900
C7 H7B 0.9900
C8 C10 1.529(7)
C8 C11 1.532(6)
C8 C9 1.540(6)
C9 H9A 0.9800
C9 H9B 0.9800
C9 H9C 0.9800
C10 H10A 0.9800
C10 H10B 0.9800
C10 H10C 0.9800
C11 H11A 0.9800
C11 H11B 0.9800
C11 H11C 0.9800
C12 C14 1.521(6)
C12 C13 1.530(6)
C12 C15 1.553(6)
C13 H13A 0.9800
C13 H13B 0.9800
C13 H13C 0.9800
C14 H14A 0.9800
C14 H14B 0.9800
C14 H14C 0.9800
C15 H15A 0.9800
C15 H15B 0.9800
C15 H15C 0.9800
C16 C17 1.527(6)
C16 C19 1.533(6)
C16 C18 1.534(6)
C17 H17A 0.9800
C17 H17B 0.9800
C17 H17C 0.9800
C18 H18A 0.9800
C18 H18B 0.9800
C18 H18C 0.9800
C19 H19A 0.9800
C19 H19B 0.9800
C19 H19C 0.9800
C20 C23 1.526(6)
C20 C21 1.530(6)
C20 C22 1.533(7)
C21 H21A 0.9800
C21 H21B 0.9800
C21 H21C 0.9800
C22 H22A 0.9800
C22 H22B 0.9800
C22 H22C 0.9800
C23 H23A 0.9800
C23 H23B 0.9800
C23 H23C 0.9800
B1 F4A 1.362(8)
B1 F3 1.361(6)
B1 F1 1.364(7)
B1 F2 1.371(6)
B1 F4B 1.394(12)

loop_
_geom_torsion_atom_site_label_1
_geom_torsion_atom_site_label_2
_geom_torsion_atom_site_label_3
_geom_torsion_atom_site_label_4
_geom_torsion
N1 Rh1 P1 C1 9.76(16)
P2 Rh1 P1 C1 27.1(2)
Cl1 Rh1 P1 C1 -171.60(14)
N1 Rh1 P1 C8 123.15(19)
P2 Rh1 P1 C8 140.4(2)
Cl1 Rh1 P1 C8 -58.21(18)
N1 Rh1 P1 C12 -99.44(18)
P2 Rh1 P1 C12 -82.1(2)
Cl1 Rh1 P1 C12 79.20(17)
N1 Rh1 P2 C7 -12.51(16)
P1 Rh1 P2 C7 -29.8(2)
Cl1 Rh1 P2 C7 168.84(14)
N1 Rh1 P2 C20 -123.26(19)
P1 Rh1 P2 C20 -140.5(2)
Cl1 Rh1 P2 C20 58.10(17)
N1 Rh1 P2 C16 98.66(18)
P1 Rh1 P2 C16 81.4(2)
Cl1 Rh1 P2 C16 -79.98(17)
P2 Rh1 N1 C6 -1.4(2)
P1 Rh1 N1 C6 175.1(3)
Cl1 Rh1 N1 C6 85(4)
P2 Rh1 N1 C2 -171.1(3)
P1 Rh1 N1 C2 5.4(3)
Cl1 Rh1 N1 C2 -85(4)
C8 P1 C1 C2 -147.3(3)
C12 P1 C1 C2 92.4(3)
Rh1 P1 C1 C2 -23.7(3)
C6 N1 C2 C3 -7.2(5)
Rh1 N1 C2 C3 162.5(3)
C6 N1 C2 C1 166.7(3)
Rh1 N1 C2 C1 -23.6(4)
P1 C1 C2 N1 32.0(4)
P1 C1 C2 C3 -154.2(3)
N1 C2 C3 C4 3.9(6)
C1 C2 C3 C4 -169.6(4)
C2 C3 C4 C5 1.5(6)
C3 C4 C5 C6 -3.6(6)
C2 N1 C6 C5 5.1(5)
Rh1 N1 C6 C5 -164.6(3)
C2 N1 C6 C7 -170.0(3)
Rh1 N1 C6 C7 20.3(4)
C4 C5 C6 N1 0.3(6)
C4 C5 C6 C7 175.3(4)
N1 C6 C7 P2 -31.5(4)
C5 C6 C7 P2 153.4(3)
C20 P2 C7 C6 146.5(3)
C16 P2 C7 C6 -93.0(3)
Rh1 P2 C7 C6 25.3(3)
C1 P1 C8 C10 -166.8(3)
C12 P1 C8 C10 -53.5(4)
Rh1 P1 C8 C10 83.2(4)
C1 P1 C8 C11 -40.6(4)
C12 P1 C8 C11 72.7(4)
Rh1 P1 C8 C11 -150.5(3)
C1 P1 C8 C9 77.3(3)
C12 P1 C8 C9 -169.4(3)
Rh1 P1 C8 C9 -32.7(4)
C1 P1 C12 C14 -50.4(4)
C8 P1 C12 C14 -164.7(3)
Rh1 P1 C12 C14 55.7(4)
C1 P1 C12 C13 -168.9(3)
C8 P1 C12 C13 76.9(4)
Rh1 P1 C12 C13 -62.7(3)
C1 P1 C12 C15 68.4(4)
C8 P1 C12 C15 -45.9(4)
Rh1 P1 C12 C15 174.6(3)
C7 P2 C16 C17 49.1(3)
C20 P2 C16 C17 162.6(3)
Rh1 P2 C16 C17 -58.0(3)
C7 P2 C16 C19 -70.1(4)
C20 P2 C16 C19 43.4(4)
Rh1 P2 C16 C19 -177.2(3)
C7 P2 C16 C18 167.5(3)
C20 P2 C16 C18 -78.9(3)
Rh1 P2 C16 C18 60.5(3)
C7 P2 C20 C23 43.1(4)
C16 P2 C20 C23 -71.2(4)
Rh1 P2 C20 C23 150.6(3)
C7 P2 C20 C21 -75.8(3)
C16 P2 C20 C21 169.9(3)
Rh1 P2 C20 C21 31.8(3)
C7 P2 C20 C22 167.0(3)
C16 P2 C20 C22 52.7(4)
Rh1 P2 C20 C22 -85.5(3)
